data_7200874
loop_
_publ_author_name
'Jana, Satyasankar'
'Cormack, Peter A. G.'
'Kennedy, Alan R.'
'Sherrington, David C.'

_publ_section_title
;
 Synthesis of main chain chiral methacrylate copolymers via chirality
 transfer from polymerizable chiral metal complexes
;
_journal_issue 21
_journal_name_full 'Journal of Materials Chemistry'
_journal_page_first 3427
_journal_paper_doi 10.1039/b823205a
_journal_volume 19
_journal_year 2009
_chemical_formula_sum 'C23 H36 Cu N2 O4'
_chemical_formula_weight 468.08
_chemical_name_systematic
;
?
;
_space_group_IT_number 19
_symmetry_cell_setting orthorhombic
_symmetry_space_group_name_Hall 'P 2ac 2ab'
_symmetry_space_group_name_H-M 'P 21 21 21'
_atom_sites_solution_hydrogens geom
_atom_sites_solution_primary direct
_atom_sites_solution_secondary difmap
_audit_creation_method SHELXL-97
_cell_angle_alpha 90.00
_cell_angle_beta 90.00
_cell_angle_gamma 90.00
_cell_formula_units_Z 4
_cell_length_a 11.0626(2)
_cell_length_b 12.0807(3)
_cell_length_c 16.4661(4)
_cell_measurement_reflns_used 5236
_cell_measurement_temperature 123(2)
_cell_measurement_theta_max 27.48
_cell_measurement_theta_min 1.00
_cell_volume 2200.59(9)
_computing_data_collection 'Collect & Denzo'
_computing_structure_refinement 'SHELXL-97 (Sheldrick, 1997)'
_computing_structure_solution Shelxs-97
_diffrn_ambient_temperature 123(2)
_diffrn_measured_fraction_theta_full 0.999
_diffrn_measured_fraction_theta_max 0.999
_diffrn_measurement_device_type 'Nonius Kappa CCD'
_diffrn_measurement_method 'phi and omega scans'
_diffrn_radiation_monochromator graphite
_diffrn_radiation_source 'fine-focus sealed tube'
_diffrn_radiation_type MoK\a
_diffrn_radiation_wavelength 0.71073
_diffrn_reflns_av_R_equivalents 0.0463
_diffrn_reflns_av_sigmaI/netI 0.0679
_diffrn_reflns_limit_h_max 14
_diffrn_reflns_limit_h_min -14
_diffrn_reflns_limit_k_max 15
_diffrn_reflns_limit_k_min -15
_diffrn_reflns_limit_l_max 21
_diffrn_reflns_limit_l_min -21
_diffrn_reflns_number 10090
_diffrn_reflns_theta_full 27.52
_diffrn_reflns_theta_max 27.52
_diffrn_reflns_theta_min 2.22
_diffrn_standards_decay_% 0
_diffrn_standards_number 0
_exptl_absorpt_coefficient_mu 1.024
_exptl_absorpt_correction_type none
_exptl_crystal_colour blue
_exptl_crystal_density_diffrn 1.413
_exptl_crystal_density_method 'not measured'
_exptl_crystal_description 'plate - fragment of large crystal'
_exptl_crystal_F_000 996
_exptl_crystal_size_max 0.30
_exptl_crystal_size_mid 0.20
_exptl_crystal_size_min 0.04
_refine_diff_density_max 0.349
_refine_diff_density_min -0.320
_refine_diff_density_rms 0.067
_refine_ls_abs_structure_details 'Flack H D (1983), Acta Cryst. A39, 876-881'
_refine_ls_abs_structure_Flack 0.005(11)
_refine_ls_extinction_method none
_refine_ls_goodness_of_fit_ref 1.034
_refine_ls_hydrogen_treatment mixed
_refine_ls_matrix_type full
_refine_ls_number_parameters 288
_refine_ls_number_reflns 5070
_refine_ls_number_restraints 0
_refine_ls_restrained_S_all 1.034
_refine_ls_R_factor_all 0.0625
_refine_ls_R_factor_gt 0.0377
_refine_ls_shift/su_max 0.002
_refine_ls_shift/su_mean 0.000
_refine_ls_structure_factor_coef Fsqd
_refine_ls_weighting_details 'calc w=1/[\s^2^(Fo^2^)+(0.0357P)^2^+0.0538P] where P=(Fo^2^+2Fc^2^)/3'
_refine_ls_weighting_scheme calc
_refine_ls_wR_factor_gt 0.0684
_refine_ls_wR_factor_ref 0.0747
_reflns_number_gt 3972
_reflns_number_total 5070
_reflns_threshold_expression I>2\s(I)
_cod_data_source_file b823205a.txt
_cod_data_source_block sherr2
_cod_original_sg_symbol_H-M P212121
_cod_database_code 7200874

loop_
_symmetry_equiv_pos_as_xyz
'x, y, z'
'-x+1/2, -y, z+1/2'
'x+1/2, -y+1/2, -z'
'-x, y+1/2, -z+1/2'

loop_
_atom_site_label
_atom_site_type_symbol
_atom_site_fract_x
_atom_site_fract_y
_atom_site_fract_z
_atom_site_U_iso_or_equiv
_atom_site_adp_type
_atom_site_occupancy
_atom_site_symmetry_multiplicity
_atom_site_calc_flag
_atom_site_refinement_flags
_atom_site_disorder_assembly
_atom_site_disorder_group
Cu1 Cu 0.69406(3) 0.97634(3) 0.843438(18) 0.01720(9) Uani 1 1 d . . .
O1 O 0.79514(18) 0.87956(15) 0.91121(10) 0.0231(4) Uani 1 1 d . . .
O2 O 0.64118(18) 0.76856(17) 0.88190(12) 0.0289(5) Uani 1 1 d . . .
O3 O 0.61273(15) 1.02898(17) 0.94293(10) 0.0225(4) Uani 1 1 d . . .
O4 O 0.7235(2) 1.17108(17) 0.90286(12) 0.0321(5) Uani 1 1 d . . .
N1 N 0.8008(2) 0.95507(16) 0.74256(12) 0.0178(5) Uani 1 1 d . . .
N2 N 0.55312(18) 1.01869(19) 0.76599(12) 0.0172(5) Uani 1 1 d . . .
C1 C 0.9267(2) 0.9239(2) 0.76571(16) 0.0205(6) Uani 1 1 d . . .
H1A H 0.9737 0.9067 0.7161 0.025 Uiso 1 1 calc R . .
H1B H 0.9248 0.8566 0.8000 0.025 Uiso 1 1 calc R . .
C2 C 0.9884(2) 1.0173(2) 0.81200(16) 0.0236(6) Uani 1 1 d . . .
H2A H 0.9425 1.0334 0.8622 0.028 Uiso 1 1 calc R . .
H2B H 1.0710 0.9940 0.8278 0.028 Uiso 1 1 calc R . .
C3 C 0.9956(3) 1.1211(2) 0.76007(18) 0.0254(7) Uani 1 1 d . . .
H3A H 1.0502 1.1082 0.7134 0.030 Uiso 1 1 calc R . .
H3B H 1.0288 1.1830 0.7926 0.030 Uiso 1 1 calc R . .
C4 C 0.8689(3) 1.1512(2) 0.72931(18) 0.0237(7) Uani 1 1 d . . .
H4A H 0.8183 1.1751 0.7757 0.028 Uiso 1 1 calc R . .
H4B H 0.8750 1.2141 0.6910 0.028 Uiso 1 1 calc R . .
C5 C 0.8085(3) 1.0543(2) 0.68709(15) 0.0202(6) Uani 1 1 d . . .
H5 H 0.8623 1.0328 0.6409 0.024 Uiso 1 1 calc R . .
C6 C 0.6851(2) 1.0810(2) 0.65057(16) 0.0211(6) Uani 1 1 d . . .
H6 H 0.6958 1.1452 0.6130 0.025 Uiso 1 1 calc R . .
C7 C 0.6423(2) 0.9829(2) 0.59979(15) 0.0239(6) Uani 1 1 d . . .
H7A H 0.7032 0.9638 0.5581 0.029 Uiso 1 1 calc R . .
H7B H 0.5651 1.0006 0.5723 0.029 Uiso 1 1 calc R . .
C8 C 0.6252(2) 0.8866(2) 0.65912(18) 0.0230(6) Uani 1 1 d . . .
H8 H 0.5998 0.8204 0.6270 0.028 Uiso 1 1 calc R . .
C9 C 0.7473(2) 0.8604(2) 0.69820(17) 0.0217(6) Uani 1 1 d . . .
H9A H 0.7370 0.7978 0.7364 0.026 Uiso 1 1 calc R . .
H9B H 0.8044 0.8365 0.6553 0.026 Uiso 1 1 calc R . .
C10 C 0.5868(2) 1.1118(2) 0.71133(16) 0.0200(6) Uani 1 1 d . . .
H10A H 0.6153 1.1748 0.7447 0.024 Uiso 1 1 calc R . .
H10B H 0.5141 1.1364 0.6813 0.024 Uiso 1 1 calc R . .
C11 C 0.5240(2) 0.9122(2) 0.72085(16) 0.0189(6) Uani 1 1 d . . .
H11 H 0.5237 0.8510 0.7617 0.023 Uiso 1 1 calc R . .
C12 C 0.4002(2) 0.9122(2) 0.67926(16) 0.0229(7) Uani 1 1 d . . .
H12A H 0.4018 0.9649 0.6333 0.027 Uiso 1 1 calc R . .
H12B H 0.3842 0.8375 0.6569 0.027 Uiso 1 1 calc R . .
C13 C 0.2987(3) 0.9435(2) 0.73621(17) 0.0271(7) Uani 1 1 d . . .
H13A H 0.2920 0.8881 0.7803 0.033 Uiso 1 1 calc R . .
H13B H 0.2211 0.9453 0.7063 0.033 Uiso 1 1 calc R . .
C14 C 0.3251(2) 1.0566(2) 0.77175(17) 0.0247(7) Uani 1 1 d . . .
H14A H 0.2598 1.0782 0.8096 0.030 Uiso 1 1 calc R . .
H14B H 0.3293 1.1124 0.7278 0.030 Uiso 1 1 calc R . .
C15 C 0.4457(2) 1.0515(2) 0.81689(15) 0.0203(6) Uani 1 1 d . . .
H15A H 0.4619 1.1251 0.8409 0.024 Uiso 1 1 calc R . .
H15B H 0.4379 0.9981 0.8622 0.024 Uiso 1 1 calc R . .
C16 C 0.7387(3) 0.7874(2) 0.91705(17) 0.0211(7) Uani 1 1 d . . .
C17 C 0.7967(3) 0.6994(2) 0.96838(16) 0.0280(7) Uani 1 1 d . . .
C18 C 0.9227(3) 0.7042(3) 0.9826(3) 0.0407(10) Uani 1 1 d . . .
C19 C 0.7229(3) 0.6136(3) 0.9998(2) 0.0449(9) Uani 1 1 d . . .
H19A H 0.6979 0.5645 0.9556 0.067 Uiso 1 1 calc R . .
H19B H 0.6512 0.6459 1.0255 0.067 Uiso 1 1 calc R . .
H19C H 0.7686 0.5712 1.0402 0.067 Uiso 1 1 calc R . .
C20 C 0.6451(3) 1.1306(3) 0.94764(17) 0.0230(7) Uani 1 1 d . . .
C21 C 0.5810(3) 1.2030(2) 1.00791(17) 0.0281(7) Uani 1 1 d . . .
C22 C 0.6371(4) 1.3102(3) 1.0265(2) 0.0527(11) Uani 1 1 d . . .
H22A H 0.5809 1.3552 1.0585 0.079 Uiso 1 1 calc R . .
H22B H 0.6565 1.3487 0.9758 0.079 Uiso 1 1 calc R . .
H22C H 0.7114 1.2982 1.0577 0.079 Uiso 1 1 calc R . .
C23 C 0.4740(4) 1.1687(4) 1.0382(2) 0.0492(11) Uani 1 1 d . . .
H23A H 0.438(3) 1.101(3) 1.0275(19) 0.039(11) Uiso 1 1 d . . .
H23B H 0.443(3) 1.215(3) 1.072(2) 0.062(12) Uiso 1 1 d . . .
H18B H 0.948(3) 0.653(2) 1.010(2) 0.036(10) Uiso 1 1 d . . .
H18A H 0.960(3) 0.743(3) 0.951(2) 0.040(11) Uiso 1 1 d . . .

loop_
_atom_site_aniso_label
_atom_site_aniso_U_11
_atom_site_aniso_U_22
_atom_site_aniso_U_33
_atom_site_aniso_U_23
_atom_site_aniso_U_13
_atom_site_aniso_U_12
Cu1 0.01775(15) 0.01595(15) 0.01791(15) -0.00028(15) 0.00029(15) 0.00016(15)
O1 0.0219(10) 0.0234(10) 0.0239(10) 0.0057(8) -0.0030(9) 0.0018(10)
O2 0.0283(12) 0.0319(13) 0.0266(11) 0.0031(10) -0.0027(10) -0.0023(10)
O3 0.0239(10) 0.0231(10) 0.0206(10) -0.0034(10) -0.0007(8) 0.0020(10)
O4 0.0419(14) 0.0282(12) 0.0262(12) -0.0013(10) 0.0018(11) 0.0002(11)
N1 0.0160(11) 0.0162(12) 0.0212(11) 0.0006(9) 0.0006(10) -0.0011(11)
N2 0.0157(11) 0.0163(11) 0.0195(11) -0.0014(11) 0.0014(9) 0.0005(11)
C1 0.0187(15) 0.0201(15) 0.0228(15) 0.0014(13) 0.0032(13) 0.0055(13)
C2 0.0156(13) 0.0250(14) 0.0302(14) 0.0019(14) 0.0023(11) -0.0012(14)
C3 0.0226(16) 0.0222(16) 0.0315(17) 0.0013(14) 0.0022(13) -0.0034(13)
C4 0.0236(16) 0.0173(15) 0.0301(17) 0.0051(13) 0.0028(13) -0.0013(13)
C5 0.0186(13) 0.0208(14) 0.0211(13) 0.0034(11) 0.0052(13) -0.0019(13)
C6 0.0205(13) 0.0213(13) 0.0214(13) 0.0072(13) -0.0017(15) 0.0025(13)
C7 0.0222(13) 0.0324(16) 0.0170(14) 0.0010(14) -0.0015(11) 0.0022(14)
C8 0.0250(15) 0.0234(15) 0.0206(14) -0.0069(15) -0.0008(14) -0.0010(12)
C9 0.0234(15) 0.0188(15) 0.0229(15) -0.0076(13) 0.0012(13) 0.0024(12)
C10 0.0196(15) 0.0159(14) 0.0245(16) 0.0022(13) 0.0005(13) 0.0000(12)
C11 0.0223(16) 0.0142(15) 0.0203(14) -0.0028(12) -0.0031(12) -0.0014(12)
C12 0.0222(15) 0.0222(15) 0.0243(16) -0.0012(13) -0.0040(12) -0.0021(13)
C13 0.0192(15) 0.0304(16) 0.0317(15) 0.0032(13) -0.0029(14) -0.0032(14)
C14 0.0177(16) 0.0292(16) 0.0271(15) 0.0014(13) 0.0033(12) 0.0043(13)
C15 0.0173(14) 0.0218(16) 0.0218(14) -0.0013(11) 0.0041(11) -0.0011(11)
C16 0.0240(16) 0.0236(17) 0.0157(15) -0.0005(13) 0.0025(13) 0.0056(13)
C17 0.0412(19) 0.0232(15) 0.0194(15) -0.0018(12) -0.0010(15) 0.0058(16)
C18 0.030(2) 0.042(2) 0.050(2) 0.024(2) -0.0084(19) 0.0050(18)
C19 0.060(2) 0.0310(19) 0.043(2) 0.0097(16) -0.0140(18) -0.0063(18)
C20 0.0259(16) 0.0262(18) 0.0169(15) -0.0014(13) -0.0069(13) 0.0077(14)
C21 0.0386(19) 0.0289(18) 0.0167(15) 0.0008(14) -0.0047(14) 0.0103(15)
C22 0.109(3) 0.0259(19) 0.0236(18) -0.0031(16) 0.001(2) 0.018(2)
C23 0.046(3) 0.064(3) 0.037(2) -0.026(2) -0.0059(19) 0.024(2)

loop_
_atom_type_symbol
_atom_type_description
_atom_type_scat_dispersion_real
_atom_type_scat_dispersion_imag
_atom_type_scat_source
Cu Cu 0.3201 1.2651 'International Tables Vol C Tables 4.2.6.8 and 6.1.1.4'
O O 0.0106 0.0060 'International Tables Vol C Tables 4.2.6.8 and 6.1.1.4'
N N 0.0061 0.0033 'International Tables Vol C Tables 4.2.6.8 and 6.1.1.4'
C C 0.0033 0.0016 'International Tables Vol C Tables 4.2.6.8 and 6.1.1.4'
H H 0.0000 0.0000 'International Tables Vol C Tables 4.2.6.8 and 6.1.1.4'

loop_
_geom_angle_atom_site_label_1
_geom_angle_atom_site_label_2
_geom_angle_atom_site_label_3
_geom_angle
_geom_angle_site_symmetry_1
_geom_angle_site_symmetry_3
_geom_angle_publ_flag
O1 Cu1 O3 88.84(8) . . ?
O1 Cu1 N1 93.31(8) . . ?
O3 Cu1 N1 166.73(8) . . ?
O1 Cu1 N2 157.18(8) . . ?
O3 Cu1 N2 95.05(8) . . ?
N1 Cu1 N2 88.03(8) . . ?
C16 O1 Cu1 106.40(17) . . ?
C20 O3 Cu1 103.38(17) . . ?
C9 N1 C1 107.68(19) . . ?
C9 N1 C5 109.74(19) . . ?
C1 N1 C5 107.6(2) . . ?
C9 N1 Cu1 105.44(16) . . ?
C1 N1 Cu1 111.19(15) . . ?
C5 N1 Cu1 114.99(15) . . ?
C10 N2 C15 109.6(2) . . ?
C10 N2 C11 113.41(19) . . ?
C15 N2 C11 109.10(19) . . ?
C10 N2 Cu1 111.67(16) . . ?
C15 N2 Cu1 108.36(14) . . ?
C11 N2 Cu1 104.51(15) . . ?
N1 C1 C2 111.1(2) . . ?
N1 C1 H1A 109.4 . . ?
C2 C1 H1A 109.4 . . ?
N1 C1 H1B 109.4 . . ?
C2 C1 H1B 109.4 . . ?
H1A C1 H1B 108.0 . . ?
C3 C2 C1 110.7(2) . . ?
C3 C2 H2A 109.5 . . ?
C1 C2 H2A 109.5 . . ?
C3 C2 H2B 109.5 . . ?
C1 C2 H2B 109.5 . . ?
H2A C2 H2B 108.1 . . ?
C2 C3 C4 109.5(2) . . ?
C2 C3 H3A 109.8 . . ?
C4 C3 H3A 109.8 . . ?
C2 C3 H3B 109.8 . . ?
C4 C3 H3B 109.8 . . ?
H3A C3 H3B 108.2 . . ?
C5 C4 C3 111.7(2) . . ?
C5 C4 H4A 109.3 . . ?
C3 C4 H4A 109.3 . . ?
C5 C4 H4B 109.3 . . ?
C3 C4 H4B 109.3 . . ?
H4A C4 H4B 107.9 . . ?
N1 C5 C4 111.1(2) . . ?
N1 C5 C6 110.8(2) . . ?
C4 C5 C6 114.3(2) . . ?
N1 C5 H5 106.7 . . ?
C4 C5 H5 106.7 . . ?
C6 C5 H5 106.7 . . ?
C10 C6 C7 109.2(2) . . ?
C10 C6 C5 115.5(2) . . ?
C7 C6 C5 109.2(2) . . ?
C10 C6 H6 107.5 . . ?
C7 C6 H6 107.5 . . ?
C5 C6 H6 107.5 . . ?
C6 C7 C8 106.2(2) . . ?
C6 C7 H7A 110.5 . . ?
C8 C7 H7A 110.5 . . ?
C6 C7 H7B 110.5 . . ?
C8 C7 H7B 110.5 . . ?
H7A C7 H7B 108.7 . . ?
C9 C8 C7 108.5(2) . . ?
C9 C8 C11 113.9(2) . . ?
C7 C8 C11 111.0(2) . . ?
C9 C8 H8 107.8 . . ?
C7 C8 H8 107.8 . . ?
C11 C8 H8 107.8 . . ?
N1 C9 C8 113.6(2) . . ?
N1 C9 H9A 108.8 . . ?
C8 C9 H9A 108.8 . . ?
N1 C9 H9B 108.8 . . ?
C8 C9 H9B 108.8 . . ?
H9A C9 H9B 107.7 . . ?
N2 C10 C6 113.0(2) . . ?
N2 C10 H10A 109.0 . . ?
C6 C10 H10A 109.0 . . ?
N2 C10 H10B 109.0 . . ?
C6 C10 H10B 109.0 . . ?
H10A C10 H10B 107.8 . . ?
N2 C11 C12 114.1(2) . . ?
N2 C11 C8 109.7(2) . . ?
C12 C11 C8 110.7(2) . . ?
N2 C11 H11 107.3 . . ?
C12 C11 H11 107.3 . . ?
C8 C11 H11 107.3 . . ?
C13 C12 C11 112.8(2) . . ?
C13 C12 H12A 109.0 . . ?
C11 C12 H12A 109.0 . . ?
C13 C12 H12B 109.0 . . ?
C11 C12 H12B 109.0 . . ?
H12A C12 H12B 107.8 . . ?
C12 C13 C14 108.8(2) . . ?
C12 C13 H13A 109.9 . . ?
C14 C13 H13A 109.9 . . ?
C12 C13 H13B 109.9 . . ?
C14 C13 H13B 109.9 . . ?
H13A C13 H13B 108.3 . . ?
C13 C14 C15 108.7(2) . . ?
C13 C14 H14A 109.9 . . ?
C15 C14 H14A 109.9 . . ?
C13 C14 H14B 109.9 . . ?
C15 C14 H14B 109.9 . . ?
H14A C14 H14B 108.3 . . ?
N2 C15 C14 115.4(2) . . ?
N2 C15 H15A 108.4 . . ?
C14 C15 H15A 108.4 . . ?
N2 C15 H15B 108.4 . . ?
C14 C15 H15B 108.4 . . ?
H15A C15 H15B 107.5 . . ?
O2 C16 O1 123.1(3) . . ?
O2 C16 C17 120.2(3) . . ?
O1 C16 C17 116.7(3) . . ?
C18 C17 C19 122.5(3) . . ?
C18 C17 C16 119.0(3) . . ?
C19 C17 C16 118.5(3) . . ?
C17 C18 H18B 114(2) . . ?
C17 C18 H18A 115(2) . . ?
H18B C18 H18A 128(3) . . ?
C17 C19 H19A 109.5 . . ?
C17 C19 H19B 109.5 . . ?
H19A C19 H19B 109.5 . . ?
C17 C19 H19C 109.5 . . ?
H19A C19 H19C 109.5 . . ?
H19B C19 H19C 109.5 . . ?
O4 C20 O3 122.6(3) . . ?
O4 C20 C21 119.6(3) . . ?
O3 C20 C21 117.8(3) . . ?
C23 C21 C22 124.4(3) . . ?
C23 C21 C20 118.6(3) . . ?
C22 C21 C20 116.9(3) . . ?
C21 C22 H22A 109.5 . . ?
C21 C22 H22B 109.5 . . ?
H22A C22 H22B 109.5 . . ?
C21 C22 H22C 109.5 . . ?
H22A C22 H22C 109.5 . . ?
H22B C22 H22C 109.5 . . ?
C21 C23 H23A 126(2) . . ?
C21 C23 H23B 113(2) . . ?
H23A C23 H23B 122(3) . . ?

loop_
_geom_bond_atom_site_label_1
_geom_bond_atom_site_label_2
_geom_bond_distance
_geom_bond_site_symmetry_2
_geom_bond_publ_flag
Cu1 O1 1.9654(18) . ?
Cu1 O3 1.9743(17) . ?
Cu1 N1 2.054(2) . ?
Cu1 N2 2.078(2) . ?
O1 C16 1.280(3) . ?
O2 C16 1.245(3) . ?
O3 C20 1.281(3) . ?
O4 C20 1.239(3) . ?
N1 C9 1.480(3) . ?
N1 C1 1.493(3) . ?
N1 C5 1.509(3) . ?
N2 C10 1.488(3) . ?
N2 C15 1.507(3) . ?
N2 C11 1.520(3) . ?
C1 C2 1.523(4) . ?
C1 H1A 0.9900 . ?
C1 H1B 0.9900 . ?
C2 C3 1.520(4) . ?
C2 H2A 0.9900 . ?
C2 H2B 0.9900 . ?
C3 C4 1.534(4) . ?
C3 H3A 0.9900 . ?
C3 H3B 0.9900 . ?
C4 C5 1.517(4) . ?
C4 H4A 0.9900 . ?
C4 H4B 0.9900 . ?
C5 C6 1.526(4) . ?
C5 H5 1.0000 . ?
C6 C10 1.524(4) . ?
C6 C7 1.526(4) . ?
C6 H6 1.0000 . ?
C7 C8 1.530(4) . ?
C7 H7A 0.9900 . ?
C7 H7B 0.9900 . ?
C8 C9 1.530(4) . ?
C8 C11 1.543(4) . ?
C8 H8 1.0000 . ?
C9 H9A 0.9900 . ?
C9 H9B 0.9900 . ?
C10 H10A 0.9900 . ?
C10 H10B 0.9900 . ?
C11 C12 1.531(4) . ?
C11 H11 1.0000 . ?
C12 C13 1.512(4) . ?
C12 H12A 0.9900 . ?
C12 H12B 0.9900 . ?
C13 C14 1.514(4) . ?
C13 H13A 0.9900 . ?
C13 H13B 0.9900 . ?
C14 C15 1.528(3) . ?
C14 H14A 0.9900 . ?
C14 H14B 0.9900 . ?
C15 H15A 0.9900 . ?
C15 H15B 0.9900 . ?
C16 C17 1.502(4) . ?
C17 C18 1.414(5) . ?
C17 C19 1.417(4) . ?
C18 H18B 0.81(3) . ?
C18 H18A 0.81(3) . ?
C19 H19A 0.9800 . ?
C19 H19B 0.9800 . ?
C19 H19C 0.9800 . ?
C20 C21 1.501(4) . ?
C21 C23 1.350(5) . ?
C21 C22 1.468(4) . ?
C22 H22A 0.9800 . ?
C22 H22B 0.9800 . ?
C22 H22C 0.9800 . ?
C23 H23A 0.92(3) . ?
C23 H23B 0.86(4) . ?

loop_
_geom_torsion_atom_site_label_1
_geom_torsion_atom_site_label_2
_geom_torsion_atom_site_label_3
_geom_torsion_atom_site_label_4
_geom_torsion
_geom_torsion_site_symmetry_1
_geom_torsion_site_symmetry_2
_geom_torsion_site_symmetry_3
_geom_torsion_site_symmetry_4
_geom_torsion_publ_flag
O3 Cu1 O1 C16 90.07(17) . . . . ?
N1 Cu1 O1 C16 -103.04(17) . . . . ?
N2 Cu1 O1 C16 -10.2(3) . . . . ?
O1 Cu1 O3 C20 113.08(17) . . . . ?
N1 Cu1 O3 C20 13.5(4) . . . . ?
N2 Cu1 O3 C20 -89.45(17) . . . . ?
O1 Cu1 N1 C9 91.92(16) . . . . ?
O3 Cu1 N1 C9 -169.1(3) . . . . ?
N2 Cu1 N1 C9 -65.27(16) . . . . ?
O1 Cu1 N1 C1 -24.49(16) . . . . ?
O3 Cu1 N1 C1 74.5(4) . . . . ?
N2 Cu1 N1 C1 178.31(16) . . . . ?
O1 Cu1 N1 C5 -147.06(18) . . . . ?
O3 Cu1 N1 C5 -48.0(5) . . . . ?
N2 Cu1 N1 C5 55.75(18) . . . . ?
O1 Cu1 N2 C10 -149.4(2) . . . . ?
O3 Cu1 N2 C10 111.54(16) . . . . ?
N1 Cu1 N2 C10 -55.53(17) . . . . ?
O1 Cu1 N2 C15 89.8(3) . . . . ?
O3 Cu1 N2 C15 -9.24(17) . . . . ?
N1 Cu1 N2 C15 -176.30(16) . . . . ?
O1 Cu1 N2 C11 -26.4(3) . . . . ?
O3 Cu1 N2 C11 -125.47(15) . . . . ?
N1 Cu1 N2 C11 67.46(15) . . . . ?
C9 N1 C1 C2 -179.9(2) . . . . ?
C5 N1 C1 C2 61.9(2) . . . . ?
Cu1 N1 C1 C2 -64.9(2) . . . . ?
N1 C1 C2 C3 -60.5(3) . . . . ?
C1 C2 C3 C4 54.1(3) . . . . ?
C2 C3 C4 C5 -53.1(3) . . . . ?
C9 N1 C5 C4 -177.1(2) . . . . ?
C1 N1 C5 C4 -60.2(3) . . . . ?
Cu1 N1 C5 C4 64.3(3) . . . . ?
C9 N1 C5 C6 54.7(3) . . . . ?
C1 N1 C5 C6 171.6(2) . . . . ?
Cu1 N1 C5 C6 -63.9(2) . . . . ?
C3 C4 C5 N1 57.1(3) . . . . ?
C3 C4 C5 C6 -176.5(2) . . . . ?
N1 C5 C6 C10 62.0(3) . . . . ?
C4 C5 C6 C10 -64.6(3) . . . . ?
N1 C5 C6 C7 -61.6(3) . . . . ?
C4 C5 C6 C7 171.9(2) . . . . ?
C10 C6 C7 C8 -62.9(3) . . . . ?
C5 C6 C7 C8 64.3(3) . . . . ?
C6 C7 C8 C9 -61.7(3) . . . . ?
C6 C7 C8 C11 64.1(3) . . . . ?
C1 N1 C9 C8 -171.1(2) . . . . ?
C5 N1 C9 C8 -54.2(3) . . . . ?
Cu1 N1 C9 C8 70.2(2) . . . . ?
C7 C8 C9 N1 58.9(3) . . . . ?
C11 C8 C9 N1 -65.1(3) . . . . ?
C15 N2 C10 C6 -173.1(2) . . . . ?
C11 N2 C10 C6 -50.9(3) . . . . ?
Cu1 N2 C10 C6 66.8(2) . . . . ?
C7 C6 C10 N2 57.9(3) . . . . ?
C5 C6 C10 N2 -65.7(3) . . . . ?
C10 N2 C11 C12 -75.6(3) . . . . ?
C15 N2 C11 C12 46.8(3) . . . . ?
Cu1 N2 C11 C12 162.55(18) . . . . ?
C10 N2 C11 C8 49.3(3) . . . . ?
C15 N2 C11 C8 171.8(2) . . . . ?
Cu1 N2 C11 C8 -72.5(2) . . . . ?
C9 C8 C11 N2 65.7(3) . . . . ?
C7 C8 C11 N2 -57.0(3) . . . . ?
C9 C8 C11 C12 -167.5(2) . . . . ?
C7 C8 C11 C12 69.8(3) . . . . ?
N2 C11 C12 C13 -52.2(3) . . . . ?
C8 C11 C12 C13 -176.6(2) . . . . ?
C11 C12 C13 C14 57.3(3) . . . . ?
C12 C13 C14 C15 -59.1(3) . . . . ?
C10 N2 C15 C14 73.0(3) . . . . ?
C11 N2 C15 C14 -51.7(3) . . . . ?
Cu1 N2 C15 C14 -164.95(18) . . . . ?
C13 C14 C15 N2 59.3(3) . . . . ?
Cu1 O1 C16 O2 2.5(3) . . . . ?
Cu1 O1 C16 C17 -178.43(18) . . . . ?
O2 C16 C17 C18 156.7(3) . . . . ?
O1 C16 C17 C18 -22.4(4) . . . . ?
O2 C16 C17 C19 -22.5(4) . . . . ?
O1 C16 C17 C19 158.4(3) . . . . ?
Cu1 O3 C20 O4 -8.9(3) . . . . ?
Cu1 O3 C20 C21 168.6(2) . . . . ?
O4 C20 C21 C23 160.2(3) . . . . ?
O3 C20 C21 C23 -17.4(4) . . . . ?
O4 C20 C21 C22 -16.6(4) . . . . ?
O3 C20 C21 C22 165.8(3) . . . . ?
